data_4341562
loop_
_publ_author_name
'Malo, Sylvie'
'Abakumov, Artem M.'
'Daturi, Marco'
'Pelloquin, Denis'
'Tendeloo, Gustaaf Van'
'Guesdon, Anne'
'Hervieu, Maryvonne'

_publ_section_title
;
 Sr21Bi8Cu2(CO3)2O41, a Bi(5+) Oxycarbonate with an Original 10L
 Structure.
;
_journal_issue 19
_journal_name_full 'Inorganic chemistry'
_journal_page_first 10266
_journal_page_last 10275
_journal_paper_doi 10.1021/ic501322w
_journal_volume 53
_journal_year 2014
_chemical_formula_sum 'C Bi4 Cu O23.5 Sr10.5'
_chemical_formula_weight 2207.5
_chemical_name_systematic ' ?'
_space_group_IT_number 193
_symmetry_cell_setting hexagonal
_symmetry_space_group_name_Hall '-P 6c 2'
_symmetry_space_group_name_H-M 'P 63/m c m'
_cell_angle_alpha 90
_cell_angle_beta 90
_cell_angle_gamma 120
_cell_formula_units_Z 4
_cell_length_a 10.0966
_cell_length_b 10.0966
_cell_length_c 26.3763
_cell_volume 2328.600
_computing_publication_material 'Jana2006 (Petricek, Dusek & Palatinus, 2006)'
_computing_structure_refinement 'Jana2006 (Petricek, Dusek & Palatinus, 2006)'
_diffrn_ambient_temperature 293
_diffrn_radiation_type X-ray
_diffrn_radiation_wavelength 1.5406
_exptl_absorpt_coefficient_mu 90.121
_exptl_crystal_density_diffrn 6.2945
_exptl_crystal_F_000 3816
_pd_instr_location ' ?'
_pd_meas_2theta_range_max 99.992
_pd_meas_2theta_range_min 4.003
_pd_meas_number_of_points 9600
_pd_proc_2theta_range_max 99.992
_pd_proc_2theta_range_min 4.003
_pd_proc_ls_background_function '12 Legendre polynoms'
_pd_proc_ls_pref_orient_corr none
_pd_proc_ls_profile_function Pseudo-Voigt
_pd_proc_ls_prof_R_factor 0.0287
_pd_proc_ls_prof_wR_expected 0.0296
_pd_proc_ls_prof_wR_factor 0.0397
_refine_ls_number_constraints 1
_refine_ls_number_parameters 51
_refine_ls_number_restraints 3
_refine_ls_shift/su_max 0.1779
_refine_ls_shift/su_mean 0.0247
_refine_ls_weighting_scheme sigma
_cod_data_source_file ic501322w_si_001.cif
_cod_data_source_block (I)
_cod_original_cell_volume 2328.617
_cod_original_sg_symbol_Hall '-P 6c;-2'
_cod_original_formula_sum 'C1 Bi4 Cu1 O23.5 Sr10.5'
_cod_database_code 4341562

loop_
_symmetry_equiv_pos_site_id
_symmetry_equiv_pos_as_xyz
1 x,y,z
2 -y,x-y,z
3 -x+y,-x,z
4 -x,-y,z+1/2
5 y,-x+y,z+1/2
6 x-y,x,z+1/2
7 y,x,-z+1/2
8 x-y,-y,-z+1/2
9 -x,-x+y,-z+1/2
10 -y,-x,-z
11 -x+y,y,-z
12 x,x-y,-z
13 -x,-y,-z
14 y,-x+y,-z
15 x-y,x,-z
16 x,y,-z+1/2
17 -y,x-y,-z+1/2
18 -x+y,-x,-z+1/2
19 -y,-x,z+1/2
20 -x+y,y,z+1/2
21 x,x-y,z+1/2
22 y,x,z
23 x-y,-y,z
24 -x,-x+y,z

loop_
_atom_site_label
_atom_site_type_symbol
_atom_site_fract_x
_atom_site_fract_y
_atom_site_fract_z
_atom_site_adp_type
_atom_site_U_iso_or_equiv
_atom_site_symmetry_multiplicity
_atom_site_occupancy
_atom_site_calc_flag
Bi1 Bi 0.66766(15) 0 0.18315(6) Uiso 0.0011(2) 12 1 d
Bi2 Bi 0.666667 0.333333 0 Uiso 0.0011(2) 4 1 d
Sr1 Sr 0.2902(4) 0 0.25 Uiso 0.0074(16) 6 1 d
Sr2 Sr 0.6567(4) 0 0.03882(13) Uiso 0.0172(10) 12 1 d
Sr3 Sr 0.666667 0.333333 0.12101(13) Uiso 0.003 8 1 d
Sr4 Sr 0 0.3040(3) 0.11008(10) Uiso 0.0029(10) 12 1 d
Sr5 Sr 0.333333 0.666667 0.25 Uiso 0.0290(18) 4 1 d
Cu1 Cu 0 0 0.1280(4) Uiso 0.0072 4 1 d
C1 C 0 0 0 Uiso 0.0266 2 1 d
O1 O 0.5139(11) 0.7017(13) 0.0473(5) Uiso 0.0155(17) 24 1 d
O2 O 0.1801(19) 0.1801(19) 0.1188(8) Uiso 0.0155(17) 12 1 d
O3 O 0.5708(13) 0.7762(11) 0.1850(5) Uiso 0.0155(17) 24 1 d
O4 O 0.468(3) 0.468(3) 0.25 Uiso 0.0155(17) 6 1 d
O5 O 0.467(2) 0.467(2) 0.1236(7) Uiso 0.0155(17) 12 1 d
O6 O 0 0.814(2) 0.25 Uiso 0.0155(17) 6 1 d
O7 O 0 0 0.207 Uiso 0.0155(17) 4 1 d
O8 O 0.1265(6) 0 -0.0032(18) Uiso 0.0155(17) 12 0.5 d
C2 C 0.0642(10) 0.0642(10) 0.25 Uiso 0.0266 6 0.3333 d

loop_
_atom_type_symbol
_atom_type_scat_dispersion_real
_atom_type_scat_dispersion_imag
_atom_type_scat_source
Bi -4.016 9.119 'International Tables Vol C tables 4.2.6.8 and 6.1.1.1'
Sr -0.340 1.852 'International Tables Vol C tables 4.2.6.8 and 6.1.1.1'
Cu -1.996 0.603 'International Tables Vol C tables 4.2.6.8 and 6.1.1.1'
C 0.019 0.010 'International Tables Vol C tables 4.2.6.8 and 6.1.1.1'
O 0.052 0.034 'International Tables Vol C tables 4.2.6.8 and 6.1.1.1'

loop_
_geom_bond_atom_site_label_1
_geom_bond_atom_site_label_2
_geom_bond_site_symmetry_2
_geom_bond_distance
_geom_bond_publ_flag
Bi1 O2 2_655 2.29(2) yes
Bi1 O3 1_545 1.965(9) yes
Bi1 O3 23_665 1.965(8) yes
Bi1 O4 2_655 2.23(2) yes
Bi1 O5 2_655 2.08(2) yes
Bi1 O6 3_555 2.300(13) yes
Bi2 O1 13_665 2.088(12) yes
Bi2 O1 14_555 2.088(15) yes
Bi2 O1 15_655 2.088(10) yes
Bi2 O1 22_555 2.088(12) yes
Bi2 O1 23_665 2.088(15) yes
Bi2 O1 24_655 2.088(10) yes
Sr1 O3 2_655 2.507(13) yes
Sr1 O3 9_655 2.507(12) yes
Sr1 O3 17_655 2.507(13) yes
Sr1 O3 24_655 2.507(12) yes
Sr1 O4 2_655 2.44(4) yes
Sr1 O6 1_545 2.571(5) yes
Sr1 O6 2_665 2.57(2) yes
Sr1 O7 . 3.142(4) yes
Sr1 O7 7_555 3.142(4) yes
Sr2 O1 1_545 2.616(9) yes
Sr2 O1 2_655 3.146(9) yes
Sr2 O1 12_555 2.846(12) yes
Sr2 O1 14_555 2.846(14) yes
Sr2 O1 23_665 2.616(9) yes
Sr2 O1 24_655 3.146(16) yes
Sr2 O2 2_655 2.68(2) yes
Sr2 O5 2_655 2.56(2) yes
Sr2 O8 11_655 2.38(2) yes
Sr3 O1 22_555 2.566(12) yes
Sr3 O1 23_665 2.566(14) yes
Sr3 O1 24_655 2.566(11) yes
Sr3 O3 22_555 2.679(11) yes
Sr3 O3 23_665 2.679(15) yes
Sr3 O3 24_655 2.679(11) yes
Sr3 O5 . 2.93(2) yes
Sr3 O5 2_655 2.93(3) yes
Sr3 O5 3_665 2.93(2) yes
Sr4 O1 3_565 2.497(11) yes
Sr4 O1 23_565 2.497(14) yes
Sr4 O2 . 2.68(2) yes
Sr4 O2 2_555 2.68(2) yes
Sr4 O3 3_565 2.677(13) yes
Sr4 O3 23_565 2.677(13) yes
Sr4 O5 3_565 2.34(2) yes
Sr5 O3 . 2.696(11) yes
Sr5 O3 2_665 2.696(14) yes
Sr5 O3 3_565 2.696(11) yes
Sr5 O3 16_555 2.696(11) yes
Sr5 O3 17_665 2.696(14) yes
Sr5 O3 18_565 2.696(11) yes
Sr5 O4 . 2.93(4) yes
Sr5 O4 2_665 2.93(3) yes
Sr5 O4 3_565 2.93(4) yes
Cu1 O2 . 1.834(14) yes
Cu1 O2 2_555 1.83(2) yes
Cu1 O2 3_555 1.83(2) yes
Cu1 O7 . 2.084(11) yes
C1 O8 . 1.280(7) yes
C1 O8 2_555 1.280(7) yes
C1 O8 3_555 1.280(5) yes
C1 O8 10_555 1.280(7) yes
C1 O8 11_555 1.280(7) yes
C1 O8 12_555 1.280(5) yes
C2 O6 1_545 2.27(2) yes
C2 O6 2_665 1.232(16) yes
C2 O6 3_455 2.27(2) yes
C2 O7 . 1.305(4) yes
C2 O7 7_555 1.305(4) yes
